data_7242435
loop_
_publ_author_name
'Hasuo, Naohiro'
'Takahashi, Kiyonori'
'Hisaki, Ichiro'
'Kokado, Kenta'
'Nakamura, Takayoshi'

_publ_section_title
;
 Molecular motion of halogenated ethylammonium/[18]crown-6 supramolecular
 ions in nickel dithiolate magnetic crystals
;
_journal_issue 14
_journal_name_full CrystEngComm
_journal_page_first 2756
_journal_page_last 2763
_journal_paper_doi 10.1039/D1CE00253H
_journal_volume 23
_journal_year 2021
_chemical_formula_moiety 'C6 Ni S10, C2 H7 Br1 N, C12 H24 O6'
_chemical_formula_sum 'C20 H31 Br N Ni O6 S10'
_chemical_formula_weight 840.68
_space_group_crystal_system triclinic
_space_group_IT_number 2
_space_group_name_Hall '-P 1'
_space_group_name_H-M_alt 'P -1'
_atom_sites_solution_hydrogens geom
_atom_sites_solution_primary dual
_audit_creation_date 2020-11-10
_audit_creation_method
;
Olex2 1.3-ac4
(compiled 2019.10.09 svn.r3662 for Rigaku Oxford Diffraction, GUI svn.r5959)
;
_audit_update_record
;
2020-12-31 deposited with the CCDC.	2021-03-18 downloaded from the CCDC.
;
_cell_angle_alpha 64.635(3)
_cell_angle_beta 79.967(2)
_cell_angle_gamma 78.865(2)
_cell_formula_units_Z 2
_cell_length_a 11.0467(3)
_cell_length_b 12.0603(3)
_cell_length_c 13.7505(4)
_cell_measurement_reflns_used 16920
_cell_measurement_temperature 193
_cell_measurement_theta_max 30.9320
_cell_measurement_theta_min 1.9180
_cell_volume 1615.50(9)
_computing_cell_refinement 'CrysAlisPro 1.171.41.63a (Rigaku OD, 2020)'
_computing_data_collection 'CrysAlisPro 1.171.41.63a (Rigaku OD, 2020)'
_computing_data_reduction 'CrysAlisPro 1.171.41.63a (Rigaku OD, 2020)'
_computing_molecular_graphics 'Olex2 1.3-ac4 (Dolomanov et al., 2009)'
_computing_publication_material 'Olex2 1.3-ac4 (Dolomanov et al., 2009)'
_computing_structure_refinement 'ShelXL 2018/3 (Sheldrick, 2015)'
_computing_structure_solution 'ShelXT n/a (Sheldrick, 2015)'
_diffrn_ambient_temperature 193
_diffrn_detector 'Hybrid Pixel Array Detector'
_diffrn_detector_area_resol_mean 10.0000
_diffrn_detector_type HyPix
_diffrn_measured_fraction_theta_full 1.000
_diffrn_measured_fraction_theta_max 0.834
_diffrn_measurement_details
;
List of Runs (angles in degrees, time in seconds):

  # Type    Start    End  Width  t~exp~   \w     \q     \k     \f   Frames
#--------------------------------------------------------------------------
  1  \w    -13.00  18.00   0.50    1.08    --    5.18 -30.00  -9.70   62
  2  \w    -10.00  77.00   0.50    1.08    --    5.18  57.00  60.00  174
  3  \w    -54.00  19.00   0.50    1.08    --    5.18 -28.00  90.96  146
  4  \w    -49.00 -20.00   0.50    1.08    --    5.18 -37.00 -30.00   58
  5  \w    -59.00 -33.00   0.50    1.08    --    5.18 -30.00  -9.70   52
  6  \w    -53.00  19.00   0.50    1.08    --    5.18 -28.00  51.36  144
  7  \w    -16.00  18.00   0.50    1.08    --    5.18 -37.00 -30.00   68
  8  \w    -67.00  19.00   0.50    1.08    --    5.18 -33.00 -92.28  172
  9  \w    -69.00  19.00   0.50    1.08    --    5.18 -28.00-143.18  176
 10  \w    -76.00   8.00   0.50    1.08    --   -4.95 -19.00 150.00  168
 11  \w    -18.00  25.00   0.50    1.08    --   -4.95 -99.00  90.00   86
 12  \w    -17.00  26.00   0.50    1.08    --   -4.95 -99.00 -90.00   86
;
_diffrn_measurement_device 'four-circle diffractometer'
_diffrn_measurement_device_type 'XtaLAB Synergy R, HyPix'
_diffrn_measurement_method '\w scans'
_diffrn_measurement_specimen_support 'Mitegen 50um'
_diffrn_orient_matrix_type 'CrysAlisPro convention (1999,Acta A55,543-557)'
_diffrn_orient_matrix_UB_11 0.0297751000
_diffrn_orient_matrix_UB_12 0.0038818000
_diffrn_orient_matrix_UB_13 0.0399517000
_diffrn_orient_matrix_UB_21 -0.0300184000
_diffrn_orient_matrix_UB_22 -0.0493836000
_diffrn_orient_matrix_UB_23 0.0405775000
_diffrn_orient_matrix_UB_31 0.0504082000
_diffrn_orient_matrix_UB_32 -0.0431166000
_diffrn_orient_matrix_UB_33 -0.0071639000
_diffrn_radiation_collimation 0.3
_diffrn_radiation_monochromator mirror
_diffrn_radiation_probe x-ray
_diffrn_radiation_type 'Mo K\a'
_diffrn_radiation_wavelength 0.71073
_diffrn_reflns_av_R_equivalents 0.0721
_diffrn_reflns_av_unetI/netI 0.0605
_diffrn_reflns_Laue_measured_fraction_full 1.000
_diffrn_reflns_Laue_measured_fraction_max 0.834
_diffrn_reflns_limit_h_max 15
_diffrn_reflns_limit_h_min -15
_diffrn_reflns_limit_k_max 17
_diffrn_reflns_limit_k_min -16
_diffrn_reflns_limit_l_max 19
_diffrn_reflns_limit_l_min -19
_diffrn_reflns_number 40000
_diffrn_reflns_point_group_measured_fraction_full 1.000
_diffrn_reflns_point_group_measured_fraction_max 0.834
_diffrn_reflns_theta_full 25.242
_diffrn_reflns_theta_max 31.024
_diffrn_reflns_theta_min 1.886
_diffrn_source 'micro-focus sealed X-ray tube'
_diffrn_source_current 24.0
_diffrn_source_power 1.2
_diffrn_source_target Mo
_diffrn_source_type 'Mova (Mo) X-ray Source'
_diffrn_source_voltage 50.0
_exptl_absorpt_coefficient_mu 2.520
_exptl_absorpt_correction_T_max 1.00000
_exptl_absorpt_correction_T_min 0.60481
_exptl_absorpt_correction_type multi-scan
_exptl_absorpt_process_details
;
CrysAlisPro 1.171.41.63a (Rigaku Oxford Diffraction, 2020)
Empirical absorption correction using spherical harmonics,
 implemented in SCALE3 ABSPACK scaling algorithm.
;
_exptl_crystal_colour black
_exptl_crystal_colour_primary black
_exptl_crystal_density_diffrn 1.728
_exptl_crystal_description block
_exptl_crystal_F_000 858
_exptl_crystal_size_max 0.4
_exptl_crystal_size_mid 0.11
_exptl_crystal_size_min 0.07
_refine_diff_density_max 0.559
_refine_diff_density_min -0.495
_refine_diff_density_rms 0.078
_refine_ls_extinction_method none
_refine_ls_goodness_of_fit_ref 1.073
_refine_ls_hydrogen_treatment constr
_refine_ls_matrix_type full
_refine_ls_number_parameters 393
_refine_ls_number_reflns 8603
_refine_ls_number_restraints 19
_refine_ls_restrained_S_all 1.074
_refine_ls_R_factor_all 0.0615
_refine_ls_R_factor_gt 0.0375
_refine_ls_shift/su_max 0.001
_refine_ls_shift/su_mean 0.000
_refine_ls_structure_factor_coef Fsqd
_refine_ls_weighting_details 'w=1/[\s^2^(Fo^2^)+(0.0315P)^2^] where P=(Fo^2^+2Fc^2^)/3'
_refine_ls_weighting_scheme calc
_refine_ls_wR_factor_gt 0.0851
_refine_ls_wR_factor_ref 0.0918
_reflns_Friedel_coverage 0.000
_reflns_number_gt 6231
_reflns_number_total 8603
_reflns_threshold_expression 'I > 2\s(I)'
_cod_data_source_file d1ce00253h3.cif
_cod_data_source_block 193k
_cod_depositor_comments 'Adding full bibliography for 7242434--7242480.cif.'
_cod_original_cell_volume 1615.49(8)
_cod_database_code 7242435
_shelx_shelxl_version_number 2018/3
_chemical_oxdiff_formula BrCHNONiS
_shelx_space_group_comment
;
The symmetry employed for this shelxl refinement is uniquely defined
by the following loop, which should always be used as a source of
symmetry information in preference to the above space-group names.
They are only intended as comments.
;
_reflns_odcompleteness_completeness 99.97
_reflns_odcompleteness_iscentric 1
_reflns_odcompleteness_theta 26.32
_olex2_refinement_description
;
1. Fixed Uiso
 At 1.2 times of:
  All C(H,H) groups, All N(H,H,H,H,H,H) groups
2. Uiso/Uaniso restraints and constraints
C9 \\sim C16 \\sim N1: within 2A with sigma of 0.04 and sigma for terminal
atoms of 0.08 within 2A
C2 \\sim C1 \\sim N1: within 2A with sigma of 0.04 and sigma for terminal atoms
of 0.08 within 2A
C1A \\sim N1: within 2A with sigma of 0.04 and sigma for terminal atoms of 0.08
within 2A
3. Others
 1*[Sof(Br1)]+1*[Sof(Br1B)]+1*[Sof(Br1A)]=1 with esd of 0.0001
 Sof(H1BD)=Sof(H1BE)=Sof(H1BF)=Sof(C1A)=Sof(H1AD)=Sof(H1AE)=Sof(C2A)=Sof(H2AA)=
 Sof(H2AB)=1-FVAR(1)
 Sof(H1AA)=Sof(H1AB)=Sof(H1AC)=Sof(C1)=Sof(H1A)=Sof(H1B)=Sof(C2)=Sof(H2A)=
 Sof(H2B)=FVAR(1)
4.a Secondary CH2 refined with riding coordinates:
 C10(H10A,H10B), C8(H8A,H8B), C11(H11A,H11B), C12(H12A,H12B), C9(H9A,H9B),
 C14(H14A,H14B), C3(H3A,H3B), C13(H13A,H13B), C7(H7A,H7B), C4(H4A,H4B), C6(H6A,
 H6B), C5(H5A,H5B), C1A(H1AD,H1AE), C1(H1A,H1B), C2(H2A,H2B), C2A(H2AA,H2AB)
4.b Idealised Me refined as rotating group:
 N1(H1BD,H1BE,H1BF), N1(H1AA,H1AB,H1AC)
;
_olex2_exptl_crystal_mounting_method loop
_olex2_submission_special_instructions 'No special instructions were received'
_oxdiff_exptl_absorpt_empirical_details
;
Empirical correction (ABSPACK) includes:
- Absorption correction using spherical harmonics
- Frame scaling
;
_oxdiff_exptl_absorpt_empirical_full_max 2.102
_oxdiff_exptl_absorpt_empirical_full_min 0.270

loop_
_space_group_symop_operation_xyz
'x, y, z'
'-x, -y, -z'

loop_
_atom_site_label
_atom_site_type_symbol
_atom_site_fract_x
_atom_site_fract_y
_atom_site_fract_z
_atom_site_U_iso_or_equiv
_atom_site_adp_type
_atom_site_occupancy
_atom_site_site_symmetry_order
_atom_site_calc_flag
_atom_site_refinement_flags_posn
_atom_site_refinement_flags_adp
_atom_site_refinement_flags_occupancy
_atom_site_disorder_assembly
_atom_site_disorder_group
Ni1 Ni 0.13628(2) 0.46475(2) 0.88474(2) 0.02513(8) Uani 1 1 d . . . . .
S1 S 0.10313(5) 0.33981(4) 0.81939(4) 0.02762(12) Uani 1 1 d . . . . .
S3 S 0.20946(5) 0.07169(4) 0.86941(5) 0.02895(13) Uani 1 1 d . . . . .
S9 S 0.05659(5) 0.84515(4) 0.92192(5) 0.02984(13) Uani 1 1 d . . . . .
S4 S 0.35742(5) 0.06091(4) 1.02737(5) 0.03028(13) Uani 1 1 d . . . . .
S2 S 0.26655(5) 0.32805(5) 0.99056(5) 0.03198(13) Uani 1 1 d . . . . .
S7 S 0.16326(5) 0.58210(5) 0.95868(5) 0.03152(13) Uani 1 1 d . . . . .
S6 S 0.01272(5) 0.60801(5) 0.77500(5) 0.03332(14) Uani 1 1 d . . . . .
S8 S -0.07708(6) 0.87356(5) 0.74821(5) 0.03793(15) Uani 1 1 d . . . . .
S5 S 0.36385(6) -0.16546(5) 0.99049(5) 0.03888(15) Uani 1 1 d . . . . .
S10 S -0.08814(6) 1.08849(5) 0.80506(6) 0.04478(17) Uani 1 1 d . . . . .
Br1A Br 0.07563(10) 0.14559(13) 0.53577(12) 0.0548(5) Uani 0.2654(14) 1 d . . P A 3
O5 O 0.36268(14) 0.39229(14) 0.62043(13) 0.0357(4) Uani 1 1 d . . . . .
O6 O 0.57435(14) 0.22194(13) 0.62546(12) 0.0363(4) Uani 1 1 d . . . . .
O4 O 0.25704(13) 0.53098(14) 0.42406(13) 0.0376(4) Uani 1 1 d . . . . .
O1 O 0.64679(14) 0.13925(14) 0.46025(13) 0.0386(4) Uani 1 1 d . . . . .
N1 N 0.39912(17) 0.28537(17) 0.46695(16) 0.0368(5) Uani 1 1 d . U . . .
H1BD H 0.349067 0.329520 0.415341 0.044 Uiso 0.604(6) 1 calc R U P B 2
H1BE H 0.473897 0.266533 0.437059 0.044 Uiso 0.604(6) 1 calc R U P B 2
H1BF H 0.405250 0.329399 0.503426 0.044 Uiso 0.604(6) 1 calc R U P B 2
H1AA H 0.407564 0.338281 0.397811 0.044 Uiso 0.396(6) 1 calc R U P B 1
H1AB H 0.473651 0.249645 0.488811 0.044 Uiso 0.396(6) 1 calc R U P B 1
H1AC H 0.360622 0.325909 0.507006 0.044 Uiso 0.396(6) 1 calc R U P B 1
O3 O 0.31796(15) 0.45520(15) 0.25902(14) 0.0454(4) Uani 1 1 d . . . . .
O2 O 0.54590(17) 0.30047(17) 0.26678(14) 0.0506(5) Uani 1 1 d . . . . .
C19 C 0.07149(19) 0.71626(17) 0.89175(17) 0.0267(4) Uani 1 1 d . . . . .
C15 C 0.19948(18) 0.20836(17) 0.88716(17) 0.0249(4) Uani 1 1 d . . . . .
C16 C 0.26898(19) 0.20227(17) 0.96139(17) 0.0264(4) Uani 1 1 d . . . . .
C18 C 0.00708(19) 0.72841(17) 0.81135(18) 0.0285(5) Uani 1 1 d . . . . .
C20 C -0.03888(19) 0.94315(18) 0.82435(19) 0.0305(5) Uani 1 1 d . . . . .
C17 C 0.31217(19) -0.01866(17) 0.96405(17) 0.0276(4) Uani 1 1 d . . . . .
C10 C 0.3048(2) 0.5176(2) 0.5893(2) 0.0393(6) Uani 1 1 d . . . . .
H10A H 0.365569 0.573602 0.548292 0.047 Uiso 1 1 calc R U . . .
H10B H 0.271449 0.532731 0.653205 0.047 Uiso 1 1 calc R U . . .
C8 C 0.1709(2) 0.5615(2) 0.3478(2) 0.0421(6) Uani 1 1 d . . . . .
H8A H 0.120419 0.639946 0.338842 0.050 Uiso 1 1 calc R U . . .
H8B H 0.116625 0.498228 0.373009 0.050 Uiso 1 1 calc R U . . .
C11 C 0.4527(2) 0.3619(2) 0.69398(19) 0.0384(5) Uani 1 1 d . . . . .
H11A H 0.413198 0.371509 0.759190 0.046 Uiso 1 1 calc R U . . .
H11B H 0.515501 0.417212 0.661109 0.046 Uiso 1 1 calc R U . . .
C12 C 0.5114(2) 0.2312(2) 0.72156(19) 0.0421(6) Uani 1 1 d . . . . .
H12A H 0.569593 0.207654 0.774608 0.051 Uiso 1 1 calc R U . . .
H12B H 0.448443 0.176009 0.752120 0.051 Uiso 1 1 calc R U . . .
C9 C 0.2035(2) 0.5403(2) 0.5222(2) 0.0424(6) Uani 1 1 d . . . . .
H9A H 0.146463 0.479685 0.560475 0.051 Uiso 1 1 calc R U . . .
H9B H 0.157724 0.622115 0.507211 0.051 Uiso 1 1 calc R U . . .
C14 C 0.7250(2) 0.1156(2) 0.5411(2) 0.0465(6) Uani 1 1 d . . . . .
H14A H 0.774626 0.182488 0.517577 0.056 Uiso 1 1 calc R U . . .
H14B H 0.780720 0.039293 0.552717 0.056 Uiso 1 1 calc R U . . .
C3 C 0.7147(2) 0.1691(2) 0.3561(2) 0.0429(6) Uani 1 1 d . . . . .
H3A H 0.779007 0.101202 0.357751 0.052 Uiso 1 1 calc R U . . .
H3B H 0.753999 0.242239 0.336048 0.052 Uiso 1 1 calc R U . . .
C13 C 0.6465(3) 0.1052(2) 0.6441(2) 0.0470(6) Uani 1 1 d . . . . .
H13A H 0.592850 0.041969 0.665505 0.056 Uiso 1 1 calc R U . . .
H13B H 0.698495 0.082669 0.701472 0.056 Uiso 1 1 calc R U . . .
C7 C 0.2425(2) 0.5703(2) 0.2429(2) 0.0428(6) Uani 1 1 d . . . . .
H7A H 0.185920 0.589267 0.189557 0.051 Uiso 1 1 calc R U . . .
H7B H 0.294057 0.636028 0.216385 0.051 Uiso 1 1 calc R U . . .
C4 C 0.6292(3) 0.1922(3) 0.2757(2) 0.0501(7) Uani 1 1 d . . . . .
H4A H 0.675705 0.203396 0.206141 0.060 Uiso 1 1 calc R U . . .
H4B H 0.583847 0.122264 0.298897 0.060 Uiso 1 1 calc R U . . .
C6 C 0.4011(3) 0.4648(3) 0.1647(2) 0.0626(9) Uani 1 1 d . . . . .
H6A H 0.459102 0.521825 0.151716 0.075 Uiso 1 1 calc R U . . .
H6B H 0.354963 0.496268 0.102164 0.075 Uiso 1 1 calc R U . . .
C5 C 0.4699(3) 0.3397(3) 0.1812(3) 0.0731(10) Uani 1 1 d . . . . .
H5A H 0.411783 0.281276 0.199182 0.088 Uiso 1 1 calc R U . . .
H5B H 0.521055 0.343281 0.115190 0.088 Uiso 1 1 calc R U . . .
C1A C 0.3445(4) 0.1627(4) 0.5466(4) 0.0447(12) Uani 0.604(6) 1 d . U P B 2
H1AD H 0.355680 0.107322 0.510377 0.054 Uiso 0.604(6) 1 calc R U P B 2
H1AE H 0.391619 0.122434 0.608859 0.054 Uiso 0.604(6) 1 calc R U P B 2
C1 C 0.3320(12) 0.1982(10) 0.4779(15) 0.142(6) Uani 0.396(6) 1 d . U P B 1
H1A H 0.386246 0.147474 0.444859 0.170 Uiso 0.396(6) 1 calc R U P B 1
H1B H 0.323354 0.146619 0.554879 0.170 Uiso 0.396(6) 1 calc R U P B 1
Br1B Br 0.10581(5) 0.22508(6) 0.47368(5) 0.0455(2) Uani 0.5480(13) 1 d . . P B 2
Br1 Br 0.11819(18) 0.20427(19) 0.56954(18) 0.0701(9) Uani 0.1866(13) 1 d . . P B 1
C2 C 0.2232(9) 0.2109(9) 0.4465(8) 0.082(3) Uani 0.396(6) 1 d . U P B 1
H2A H 0.216096 0.144080 0.427178 0.098 Uiso 0.396(6) 1 calc R U P B 1
H2B H 0.206397 0.289472 0.385577 0.098 Uiso 0.396(6) 1 calc R U P B 1
C2A C 0.2118(4) 0.1815(4) 0.5848(4) 0.0427(12) Uani 0.604(6) 1 d . . P B 2
H2AA H 0.197800 0.246639 0.610695 0.051 Uiso 0.604(6) 1 calc R U P B 2
H2AB H 0.190195 0.106075 0.645165 0.051 Uiso 0.604(6) 1 calc R U P B 2

loop_
_atom_site_aniso_label
_atom_site_aniso_U_11
_atom_site_aniso_U_22
_atom_site_aniso_U_33
_atom_site_aniso_U_23
_atom_site_aniso_U_13
_atom_site_aniso_U_12
Ni1 0.02780(15) 0.01711(13) 0.02897(16) -0.00874(11) -0.00756(11) 0.00295(10)
S1 0.0308(3) 0.0194(2) 0.0314(3) -0.0085(2) -0.0111(2) 0.0020(2)
S3 0.0342(3) 0.0200(2) 0.0340(3) -0.0116(2) -0.0089(2) -0.0005(2)
S9 0.0340(3) 0.0196(2) 0.0357(3) -0.0118(2) -0.0068(2) 0.0011(2)
S4 0.0370(3) 0.0208(2) 0.0328(3) -0.0120(2) -0.0133(2) 0.0080(2)
S2 0.0400(3) 0.0220(2) 0.0376(3) -0.0156(2) -0.0178(3) 0.0082(2)
S7 0.0389(3) 0.0205(2) 0.0365(3) -0.0120(2) -0.0172(2) 0.0059(2)
S6 0.0392(3) 0.0239(3) 0.0401(3) -0.0156(2) -0.0182(3) 0.0071(2)
S8 0.0421(3) 0.0237(3) 0.0470(4) -0.0139(3) -0.0215(3) 0.0117(2)
S5 0.0517(4) 0.0201(2) 0.0449(4) -0.0152(3) -0.0137(3) 0.0074(2)
S10 0.0455(4) 0.0219(3) 0.0646(5) -0.0181(3) -0.0142(3) 0.0094(2)
Br1A 0.0348(6) 0.0446(8) 0.0780(10) -0.0212(8) 0.0012(6) -0.0054(5)
O5 0.0358(8) 0.0368(8) 0.0364(9) -0.0179(7) -0.0049(7) -0.0009(7)
O6 0.0388(9) 0.0320(8) 0.0312(9) -0.0080(7) -0.0089(7) 0.0037(7)
O4 0.0274(8) 0.0439(9) 0.0390(10) -0.0173(8) -0.0050(7) 0.0032(7)
O1 0.0346(9) 0.0402(9) 0.0389(10) -0.0146(8) -0.0088(7) 0.0005(7)
N1 0.0331(10) 0.0365(10) 0.0433(12) -0.0197(9) -0.0135(9) 0.0064(8)
O3 0.0406(10) 0.0477(10) 0.0469(11) -0.0203(9) -0.0187(8) 0.0118(8)
O2 0.0533(11) 0.0614(11) 0.0401(10) -0.0293(9) -0.0165(9) 0.0170(9)
C19 0.0275(10) 0.0191(9) 0.0322(12) -0.0114(9) -0.0039(9) 0.0029(8)
C15 0.0275(10) 0.0164(9) 0.0276(11) -0.0075(8) -0.0014(9) -0.0005(8)
C16 0.0294(11) 0.0177(9) 0.0283(11) -0.0080(8) -0.0057(9) 0.0044(8)
C18 0.0273(11) 0.0181(9) 0.0358(12) -0.0091(9) -0.0067(9) 0.0054(8)
C20 0.0283(11) 0.0205(9) 0.0395(13) -0.0112(9) -0.0045(9) 0.0024(8)
C17 0.0300(11) 0.0205(9) 0.0307(12) -0.0103(9) -0.0036(9) 0.0004(8)
C10 0.0434(14) 0.0327(12) 0.0423(14) -0.0187(11) 0.0013(11) -0.0030(10)
C8 0.0289(12) 0.0343(12) 0.0574(17) -0.0134(12) -0.0160(11) 0.0061(10)
C11 0.0391(13) 0.0478(13) 0.0329(13) -0.0198(11) -0.0016(10) -0.0104(11)
C12 0.0460(14) 0.0481(14) 0.0265(13) -0.0078(11) -0.0067(11) -0.0086(11)
C9 0.0338(12) 0.0358(12) 0.0512(16) -0.0173(12) 0.0018(11) 0.0033(10)
C14 0.0360(13) 0.0475(14) 0.0543(17) -0.0215(13) -0.0207(12) 0.0146(11)
C3 0.0358(13) 0.0408(13) 0.0481(16) -0.0191(12) -0.0014(11) 0.0038(10)
C13 0.0556(16) 0.0366(12) 0.0429(15) -0.0107(12) -0.0224(13) 0.0098(11)
C7 0.0396(13) 0.0394(13) 0.0456(15) -0.0121(12) -0.0200(12) 0.0047(10)
C4 0.0534(16) 0.0526(15) 0.0446(16) -0.0267(14) -0.0037(13) 0.0071(13)
C6 0.0590(18) 0.090(2) 0.0373(16) -0.0302(16) -0.0222(14) 0.0204(16)
C5 0.078(2) 0.101(3) 0.0526(19) -0.0510(19) -0.0323(17) 0.0318(19)
C1A 0.048(3) 0.039(2) 0.046(3) -0.010(2) -0.016(2) -0.011(2)
C1 0.110(9) 0.080(7) 0.172(13) 0.058(8) -0.087(9) -0.068(6)
Br1B 0.0339(3) 0.0511(4) 0.0511(4) -0.0187(3) -0.0153(2) -0.0005(2)
Br1 0.0471(12) 0.0706(12) 0.0757(15) -0.0238(10) 0.0117(10) -0.0008(9)
C2 0.076(7) 0.070(6) 0.085(7) -0.005(5) -0.020(5) -0.030(5)
C2A 0.042(3) 0.049(2) 0.044(3) -0.023(2) -0.009(2) -0.008(2)

loop_
_atom_type_symbol
_atom_type_description
_atom_type_scat_dispersion_real
_atom_type_scat_dispersion_imag
_atom_type_scat_source
C C 0.0033 0.0016 'International Tables Vol C Tables 4.2.6.8 and 6.1.1.4'
H H 0.0000 0.0000 'International Tables Vol C Tables 4.2.6.8 and 6.1.1.4'
Br Br -0.2901 2.4595 'International Tables Vol C Tables 4.2.6.8 and 6.1.1.4'
N N 0.0061 0.0033 'International Tables Vol C Tables 4.2.6.8 and 6.1.1.4'
Ni Ni 0.3393 1.1124 'International Tables Vol C Tables 4.2.6.8 and 6.1.1.4'
O O 0.0106 0.0060 'International Tables Vol C Tables 4.2.6.8 and 6.1.1.4'
S S 0.1246 0.1234 'International Tables Vol C Tables 4.2.6.8 and 6.1.1.4'

loop_
_geom_angle_atom_site_label_1
_geom_angle_atom_site_label_2
_geom_angle_atom_site_label_3
_geom_angle
_geom_angle_site_symmetry_1
_geom_angle_site_symmetry_3
_geom_angle_publ_flag
S2 Ni1 S1 93.37(2) . . ?
S2 Ni1 S6 177.12(3) . . ?
S7 Ni1 S1 176.53(3) . . ?
S7 Ni1 S2 85.46(2) . . ?
S7 Ni1 S6 93.10(2) . . ?
S6 Ni1 S1 88.21(2) . . ?
C15 S1 Ni1 101.58(7) . . ?
C17 S3 C15 97.43(10) . . ?
C20 S9 C19 97.25(10) . . ?
C17 S4 C16 97.21(10) . . ?
C16 S2 Ni1 101.95(7) . . ?
C19 S7 Ni1 102.39(7) . . ?
C18 S6 Ni1 101.87(7) . . ?
C20 S8 C18 97.58(10) . . ?
C11 O5 C10 111.61(17) . . ?
C13 O6 C12 113.36(18) . . ?
C9 O4 C8 114.20(17) . . ?
C3 O1 C14 111.72(19) . . ?
H1BD N1 H1BE 109.5 . . ?
H1BD N1 H1BF 109.5 . . ?
H1BE N1 H1BF 109.5 . . ?
H1AA N1 H1AB 109.5 . . ?
H1AA N1 H1AC 109.5 . . ?
H1AB N1 H1AC 109.5 . . ?
C1A N1 H1BD 109.5 . . ?
C1A N1 H1BE 109.5 . . ?
C1A N1 H1BF 109.5 . . ?
C1 N1 H1AA 109.5 . . ?
C1 N1 H1AB 109.5 . . ?
C1 N1 H1AC 109.5 . . ?
C7 O3 C6 110.7(2) . . ?
C4 O2 C5 112.2(2) . . ?
S7 C19 S9 121.89(13) . . ?
C18 C19 S9 116.61(14) . . ?
C18 C19 S7 121.50(15) . . ?
S1 C15 S3 122.50(12) . . ?
C16 C15 S1 121.96(15) . . ?
C16 C15 S3 115.49(14) . . ?
S2 C16 S4 122.14(12) . . ?
C15 C16 S4 116.71(15) . . ?
C15 C16 S2 121.13(14) . . ?
S6 C18 S8 123.49(13) . . ?
C19 C18 S6 121.11(14) . . ?
C19 C18 S8 115.39(15) . . ?
S9 C20 S8 113.13(11) . . ?
S10 C20 S9 123.19(14) . . ?
S10 C20 S8 123.67(13) . . ?
S4 C17 S3 113.15(10) . . ?
S5 C17 S3 123.77(13) . . ?
S5 C17 S4 123.08(13) . . ?
O5 C10 H10A 109.8 . . ?
O5 C10 H10B 109.8 . . ?
O5 C10 C9 109.34(19) . . ?
H10A C10 H10B 108.3 . . ?
C9 C10 H10A 109.8 . . ?
C9 C10 H10B 109.8 . . ?
O4 C8 H8A 110.1 . . ?
O4 C8 H8B 110.1 . . ?
O4 C8 C7 108.04(18) . . ?
H8A C8 H8B 108.4 . . ?
C7 C8 H8A 110.1 . . ?
C7 C8 H8B 110.1 . . ?
O5 C11 H11A 109.9 . . ?
O5 C11 H11B 109.9 . . ?
O5 C11 C12 109.01(18) . . ?
H11A C11 H11B 108.3 . . ?
C12 C11 H11A 109.9 . . ?
C12 C11 H11B 109.9 . . ?
O6 C12 C11 108.44(19) . . ?
O6 C12 H12A 110.0 . . ?
O6 C12 H12B 110.0 . . ?
C11 C12 H12A 110.0 . . ?
C11 C12 H12B 110.0 . . ?
H12A C12 H12B 108.4 . . ?
O4 C9 C10 108.30(18) . . ?
O4 C9 H9A 110.0 . . ?
O4 C9 H9B 110.0 . . ?
C10 C9 H9A 110.0 . . ?
C10 C9 H9B 110.0 . . ?
H9A C9 H9B 108.4 . . ?
O1 C14 H14A 109.8 . . ?
O1 C14 H14B 109.8 . . ?
O1 C14 C13 109.2(2) . . ?
H14A C14 H14B 108.3 . . ?
C13 C14 H14A 109.8 . . ?
C13 C14 H14B 109.8 . . ?
O1 C3 H3A 109.8 . . ?
O1 C3 H3B 109.8 . . ?
O1 C3 C4 109.4(2) . . ?
H3A C3 H3B 108.2 . . ?
C4 C3 H3A 109.8 . . ?
C4 C3 H3B 109.8 . . ?
O6 C13 C14 107.7(2) . . ?
O6 C13 H13A 110.2 . . ?
O6 C13 H13B 110.2 . . ?
C14 C13 H13A 110.2 . . ?
C14 C13 H13B 110.2 . . ?
H13A C13 H13B 108.5 . . ?
O3 C7 C8 108.9(2) . . ?
O3 C7 H7A 109.9 . . ?
O3 C7 H7B 109.9 . . ?
C8 C7 H7A 109.9 . . ?
C8 C7 H7B 109.9 . . ?
H7A C7 H7B 108.3 . . ?
O2 C4 C3 107.9(2) . . ?
O2 C4 H4A 110.1 . . ?
O2 C4 H4B 110.1 . . ?
C3 C4 H4A 110.1 . . ?
C3 C4 H4B 110.1 . . ?
H4A C4 H4B 108.4 . . ?
O3 C6 H6A 109.9 . . ?
O3 C6 H6B 109.9 . . ?
O3 C6 C5 109.0(3) . . ?
H6A C6 H6B 108.3 . . ?
C5 C6 H6A 109.9 . . ?
C5 C6 H6B 109.9 . . ?
O2 C5 C6 108.9(2) . . ?
O2 C5 H5A 109.9 . . ?
O2 C5 H5B 109.9 . . ?
C6 C5 H5A 109.9 . . ?
C6 C5 H5B 109.9 . . ?
H5A C5 H5B 108.3 . . ?
N1 C1A H1AD 108.7 . . ?
N1 C1A H1AE 108.7 . . ?
H1AD C1A H1AE 107.6 . . ?
C2A C1A N1 114.3(4) . . ?
C2A C1A H1AD 108.7 . . ?
C2A C1A H1AE 108.7 . . ?
N1 C1 H1A 104.9 . . ?
N1 C1 H1B 104.9 . . ?
H1A C1 H1B 105.8 . . ?
C2 C1 N1 129.5(10) . . ?
C2 C1 H1A 104.9 . . ?
C2 C1 H1B 104.9 . . ?
C1 C2 Br1 101.8(11) . . ?
C1 C2 H2A 111.4 . . ?
C1 C2 H2B 111.4 . . ?
Br1 C2 H2A 111.4 . . ?
Br1 C2 H2B 111.4 . . ?
H2A C2 H2B 109.3 . . ?
C1A C2A Br1B 112.5(3) . . ?
C1A C2A H2AA 109.1 . . ?
C1A C2A H2AB 109.1 . . ?
Br1B C2A H2AA 109.1 . . ?
Br1B C2A H2AB 109.1 . . ?
H2AA C2A H2AB 107.8 . . ?

loop_
_geom_bond_atom_site_label_1
_geom_bond_atom_site_label_2
_geom_bond_distance
_geom_bond_site_symmetry_2
_geom_bond_publ_flag
Ni1 S1 2.1680(6) . ?
Ni1 S2 2.1597(6) . ?
Ni1 S7 2.1510(6) . ?
Ni1 S6 2.1675(6) . ?
S1 C15 1.7154(19) . ?
S3 C15 1.7475(19) . ?
S3 C17 1.729(2) . ?
S9 C19 1.7451(19) . ?
S9 C20 1.721(2) . ?
S4 C16 1.7391(19) . ?
S4 C17 1.727(2) . ?
S2 C16 1.722(2) . ?
S7 C19 1.7053(19) . ?
S6 C18 1.714(2) . ?
S8 C18 1.7416(19) . ?
S8 C20 1.738(2) . ?
S5 C17 1.6502(19) . ?
S10 C20 1.6499(19) . ?
O5 C10 1.429(3) . ?
O5 C11 1.428(3) . ?
O6 C12 1.420(3) . ?
O6 C13 1.418(3) . ?
O4 C8 1.421(3) . ?
O4 C9 1.418(3) . ?
O1 C14 1.426(3) . ?
O1 C3 1.425(3) . ?
N1 H1BD 0.8900 . ?
N1 H1BE 0.8900 . ?
N1 H1BF 0.8900 . ?
N1 H1AA 0.8900 . ?
N1 H1AB 0.8900 . ?
N1 H1AC 0.8900 . ?
N1 C1A 1.574(5) . ?
N1 C1 1.344(10) . ?
O3 C7 1.423(3) . ?
O3 C6 1.427(3) . ?
O2 C4 1.417(3) . ?
O2 C5 1.424(3) . ?
C19 C18 1.358(3) . ?
C15 C16 1.350(3) . ?
C10 H10A 0.9700 . ?
C10 H10B 0.9700 . ?
C10 C9 1.485(4) . ?
C8 H8A 0.9700 . ?
C8 H8B 0.9700 . ?
C8 C7 1.491(4) . ?
C11 H11A 0.9700 . ?
C11 H11B 0.9700 . ?
C11 C12 1.493(3) . ?
C12 H12A 0.9700 . ?
C12 H12B 0.9700 . ?
C9 H9A 0.9700 . ?
C9 H9B 0.9700 . ?
C14 H14A 0.9700 . ?
C14 H14B 0.9700 . ?
C14 C13 1.495(4) . ?
C3 H3A 0.9700 . ?
C3 H3B 0.9700 . ?
C3 C4 1.480(4) . ?
C13 H13A 0.9700 . ?
C13 H13B 0.9700 . ?
C7 H7A 0.9700 . ?
C7 H7B 0.9700 . ?
C4 H4A 0.9700 . ?
C4 H4B 0.9700 . ?
C6 H6A 0.9700 . ?
C6 H6B 0.9700 . ?
C6 C5 1.493(4) . ?
C5 H5A 0.9700 . ?
C5 H5B 0.9700 . ?
C1A H1AD 0.9700 . ?
C1A H1AE 0.9700 . ?
C1A C2A 1.478(7) . ?
C1 H1A 0.9700 . ?
C1 H1B 0.9700 . ?
C1 C2 1.306(14) . ?
Br1B C2A 1.918(4) . ?
Br1 C2 1.857(10) . ?
C2 H2A 0.9700 . ?
C2 H2B 0.9700 . ?
C2A H2AA 0.9700 . ?
C2A H2AB 0.9700 . ?

loop_
_geom_torsion_atom_site_label_1
_geom_torsion_atom_site_label_2
_geom_torsion_atom_site_label_3
_geom_torsion_atom_site_label_4
_geom_torsion
_geom_torsion_site_symmetry_1
_geom_torsion_site_symmetry_2
_geom_torsion_site_symmetry_3
_geom_torsion_site_symmetry_4
_geom_torsion_publ_flag
Ni1 S1 C15 S3 178.41(11) . . . . ?
Ni1 S1 C15 C16 1.2(2) . . . . ?
Ni1 S2 C16 S4 -178.22(11) . . . . ?
Ni1 S2 C16 C15 0.3(2) . . . . ?
Ni1 S7 C19 S9 179.00(11) . . . . ?
Ni1 S7 C19 C18 -1.6(2) . . . . ?
Ni1 S6 C18 S8 178.60(12) . . . . ?
Ni1 S6 C18 C19 -0.2(2) . . . . ?
S1 C15 C16 S4 177.48(11) . . . . ?
S1 C15 C16 S2 -1.1(3) . . . . ?
S3 C15 C16 S4 0.1(2) . . . . ?
S3 C15 C16 S2 -178.47(11) . . . . ?
S9 C19 C18 S6 -179.33(12) . . . . ?
S9 C19 C18 S8 1.8(2) . . . . ?
S7 C19 C18 S6 1.3(3) . . . . ?
S7 C19 C18 S8 -177.59(12) . . . . ?
O5 C10 C9 O4 -65.9(2) . . . . ?
O5 C11 C12 O6 62.8(2) . . . . ?
O4 C8 C7 O3 58.3(3) . . . . ?
O1 C14 C13 O6 -64.3(3) . . . . ?
O1 C3 C4 O2 66.2(3) . . . . ?
N1 C1A C2A Br1B 71.8(4) . . . . ?
N1 C1 C2 Br1 -93.2(19) . . . . ?
O3 C6 C5 O2 -64.9(4) . . . . ?
C19 S9 C20 S8 1.34(14) . . . . ?
C19 S9 C20 S10 -178.33(15) . . . . ?
C15 S3 C17 S4 -0.90(14) . . . . ?
C15 S3 C17 S5 179.95(15) . . . . ?
C16 S4 C17 S3 0.95(14) . . . . ?
C16 S4 C17 S5 -179.89(15) . . . . ?
C18 S8 C20 S9 -0.57(15) . . . . ?
C18 S8 C20 S10 179.10(16) . . . . ?
C20 S9 C19 S7 177.47(14) . . . . ?
C20 S9 C19 C18 -1.9(2) . . . . ?
C20 S8 C18 S6 -179.56(15) . . . . ?
C20 S8 C18 C19 -0.7(2) . . . . ?
C17 S3 C15 S1 -176.86(14) . . . . ?
C17 S3 C15 C16 0.47(19) . . . . ?
C17 S4 C16 S2 177.92(14) . . . . ?
C17 S4 C16 C15 -0.67(19) . . . . ?
C10 O5 C11 C12 -178.84(19) . . . . ?
C8 O4 C9 C10 -174.73(19) . . . . ?
C11 O5 C10 C9 -174.19(19) . . . . ?
C12 O6 C13 C14 -169.7(2) . . . . ?
C9 O4 C8 C7 169.74(19) . . . . ?
C14 O1 C3 C4 179.8(2) . . . . ?
C3 O1 C14 C13 170.93(19) . . . . ?
C13 O6 C12 C11 172.7(2) . . . . ?
C7 O3 C6 C5 -174.7(2) . . . . ?
C4 O2 C5 C6 -170.3(3) . . . . ?
C6 O3 C7 C8 -171.7(2) . . . . ?
C5 O2 C4 C3 172.4(3) . . . . ?
